data_1572219
loop_
_publ_author_name
'Cutillas-Font, Guillermo'
'Pastor, Aurelia'
'Alajarin, Mateo'
'Martinez-Cuezva, Alberto'
'Marin-Luna, Marta'
'Batanero, Belen'
'Berna, Jose'

_publ_section_title
;
 Mechanical insulation of aza-Pechmann dyes within [2]rotaxanes.
;
_journal_issue 34
_journal_name_full 'Chemical science'
_journal_page_first 13823
_journal_page_last 13831
_journal_paper_doi 10.1039/d4sc03657c
_journal_volume 15
_journal_year 2024
_chemical_formula_moiety '2(C H Cl3), C24 H26 N2 O2 S2, C32 H28 N4 O4'
_chemical_formula_sum 'C58 H56 Cl6 N6 O6 S2'
_chemical_formula_weight 1209.90
_space_group_crystal_system monoclinic
_space_group_IT_number 14
_space_group_name_Hall '-P 2ybc'
_space_group_name_H-M_alt 'P 1 21/c 1'
_atom_sites_solution_hydrogens mixed
_atom_sites_solution_primary direct
_audit_creation_date 2022-03-17
_audit_creation_method
;
Olex2 1.3
(compiled 2020.11.12 svn.r5f609507 for OlexSys, GUI svn.r6408)
;
_audit_update_record
;
2024-02-26 deposited with the CCDC.	2024-07-30 downloaded from the CCDC.
;
_cell_angle_alpha 90
_cell_angle_beta 90.355(3)
_cell_angle_gamma 90
_cell_formula_units_Z 2
_cell_length_a 10.1581(8)
_cell_length_b 15.8205(13)
_cell_length_c 18.1159(15)
_cell_measurement_reflns_used 9882
_cell_measurement_temperature 100.0
_cell_measurement_theta_max 28.292
_cell_measurement_theta_min 2.248
_cell_volume 2911.3(4)
_computing_cell_refinement 'SAINT V8.40B (?, 2016)'
_computing_data_reduction 'SAINT V8.40B (?, 2016)'
_computing_molecular_graphics 'Olex2 1.3 (Dolomanov et al., 2009)'
_computing_publication_material 'Olex2 1.3 (Dolomanov et al., 2009)'
_computing_structure_refinement 'SHELXL 2018/3 (Sheldrick, 2015)'
_computing_structure_solution 'SHELXS  (Sheldrick, 2008)'
_diffrn_ambient_temperature 100.0
_diffrn_measured_fraction_theta_full 0.998
_diffrn_measured_fraction_theta_max 0.998
_diffrn_measurement_device_type 'Bruker D8 QUEST PHOTON II CMOS'
_diffrn_radiation_type MoK\a
_diffrn_radiation_wavelength 0.71073
_diffrn_reflns_av_R_equivalents 0.0617
_diffrn_reflns_av_unetI/netI 0.0336
_diffrn_reflns_Laue_measured_fraction_full 0.998
_diffrn_reflns_Laue_measured_fraction_max 0.998
_diffrn_reflns_limit_h_max 12
_diffrn_reflns_limit_h_min -12
_diffrn_reflns_limit_k_max 19
_diffrn_reflns_limit_k_min -19
_diffrn_reflns_limit_l_max 22
_diffrn_reflns_limit_l_min -22
_diffrn_reflns_number 51878
_diffrn_reflns_point_group_measured_fraction_full 0.998
_diffrn_reflns_point_group_measured_fraction_max 0.998
_diffrn_reflns_theta_full 25.242
_diffrn_reflns_theta_max 26.370
_diffrn_reflns_theta_min 1.709
_diffrn_source_current 1.0
_diffrn_source_power 0.05
_diffrn_source_voltage 50.0
_exptl_absorpt_coefficient_mu 0.422
_exptl_absorpt_correction_T_max 0.7457
_exptl_absorpt_correction_T_min 0.6760
_exptl_absorpt_correction_type multi-scan
_exptl_absorpt_process_details
;
SADABS-2016/2 (Bruker,2016/2) was used for absorption correction.
wR2(int) was 0.0807 before and 0.0717 after correction.
The Ratio of minimum to maximum transmission is 0.9065.
The \l/2 correction factor is Not present.
;
_exptl_crystal_colour blue
_exptl_crystal_colour_primary blue
_exptl_crystal_density_diffrn 1.380
_exptl_crystal_description block
_exptl_crystal_F_000 1256
_exptl_crystal_size_max 0.08
_exptl_crystal_size_mid 0.07
_exptl_crystal_size_min 0.05
_refine_diff_density_max 1.068
_refine_diff_density_min -0.521
_refine_diff_density_rms 0.072
_refine_ls_extinction_method none
_refine_ls_goodness_of_fit_ref 1.080
_refine_ls_hydrogen_treatment mixed
_refine_ls_matrix_type full
_refine_ls_number_parameters 361
_refine_ls_number_reflns 5950
_refine_ls_number_restraints 0
_refine_ls_restrained_S_all 1.080
_refine_ls_R_factor_all 0.0774
_refine_ls_R_factor_gt 0.0519
_refine_ls_shift/su_max 0.000
_refine_ls_shift/su_mean 0.000
_refine_ls_structure_factor_coef Fsqd
_refine_ls_weighting_details 'w=1/[\s^2^(Fo^2^)+(0.0665P)^2^+3.7283P] where P=(Fo^2^+2Fc^2^)/3'
_refine_ls_weighting_scheme calc
_refine_ls_wR_factor_gt 0.1296
_refine_ls_wR_factor_ref 0.1547
_reflns_Friedel_coverage 0.000
_reflns_number_gt 4412
_reflns_number_total 5950
_reflns_threshold_expression 'I > 2\s(I)'
_cod_data_source_file d4sc03657c2.cif
_cod_data_source_block ii_gcf_69_pentano_0msp
_cod_depositor_comments 'Adding full bibliography for 1572219--1572220.cif.'
_cod_database_code 1572219
_shelx_shelxl_version_number 2018/3
_shelx_space_group_comment
;
The symmetry employed for this shelxl refinement is uniquely defined
by the following loop, which should always be used as a source of
symmetry information in preference to the above space-group names.
They are only intended as comments.
;
_shelx_estimated_absorpt_t_max 0.979
_shelx_estimated_absorpt_t_min 0.967
_olex2_refinement_description
;
1. Fixed Uiso
 At 1.2 times of:
  All C(H) groups, All C(H,H) groups
 At 1.5 times of:
  All C(H,H,H) groups
2.a Ternary CH refined with riding coordinates:
 C1S(H1S)
2.b Secondary CH2 refined with riding coordinates:
 C9(H9A,H9B), C10(H10A,H10B), C11(H11A,H11B), C19(H19A,H19B), C28(H28A,H28B)
2.c Aromatic/amide H refined with riding coordinates:
 C4(H4), C6(H6), C7(H7), C8(H8), C13(H13), C14(H14), C16(H16), C17(H17),
 C22(H22), C23(H23), C24(H24), C26(H26)
2.d Idealised Me refined as rotating group:
 C12(H12A,H12B,H12C)
;
_olex2_submission_special_instructions 'No special instructions were received'

loop_
_space_group_symop_operation_xyz
'x, y, z'
'-x, y+1/2, -z+1/2'
'-x, -y, -z'
'x, -y-1/2, z-1/2'

loop_
_atom_site_label
_atom_site_type_symbol
_atom_site_fract_x
_atom_site_fract_y
_atom_site_fract_z
_atom_site_U_iso_or_equiv
_atom_site_adp_type
_atom_site_occupancy
_atom_site_site_symmetry_order
_atom_site_calc_flag
_atom_site_refinement_flags_posn
_atom_site_refinement_flags_adp
_atom_site_refinement_flags_occupancy
_atom_site_disorder_assembly
_atom_site_disorder_group
Cl1S Cl 0.78533(8) 0.09040(6) 0.36848(5) 0.0495(2) Uani 1 1 d . . . . .
Cl2S Cl 0.62221(9) 0.08983(5) 0.49841(4) 0.0455(2) Uani 1 1 d . . . . .
Cl3S Cl 0.50652(8) 0.12596(6) 0.35549(5) 0.0458(2) Uani 1 1 d . . . . .
S1 S 0.74092(9) 0.70234(5) 0.28004(4) 0.0409(2) Uani 1 1 d . . . . .
O1 O 0.47816(18) 0.65772(11) 0.54940(10) 0.0264(4) Uani 1 1 d . . . . .
O2 O 1.00387(19) 0.29136(13) 0.39528(11) 0.0334(5) Uani 1 1 d . . . . .
O3 O 0.4408(2) 0.40374(13) 0.17419(11) 0.0350(5) Uani 1 1 d . . . . .
N1 N 0.6043(2) 0.66045(13) 0.44402(12) 0.0230(5) Uani 1 1 d . . . . .
N2 N 0.8019(2) 0.30166(15) 0.44745(12) 0.0273(5) Uani 1 1 d . . . . .
H2 H 0.724(4) 0.318(2) 0.440(2) 0.045(10) Uiso 1 1 d . . . . .
N3 N 0.4206(2) 0.39026(16) 0.29807(14) 0.0318(5) Uani 1 1 d . . . . .
H3 H 0.458(3) 0.380(2) 0.3412(19) 0.035(9) Uiso 1 1 d . . . . .
C1 C 0.5353(2) 0.52936(16) 0.48071(13) 0.0219(5) Uani 1 1 d . . . . .
C1S C 0.6280(3) 0.06769(19) 0.40301(16) 0.0329(6) Uani 1 1 d . . . . .
H1S H 0.610025 0.006120 0.395605 0.039 Uiso 1 1 calc R U . . .
C2 C 0.5318(2) 0.62130(16) 0.49721(14) 0.0223(5) Uani 1 1 d . . . . .
C3 C 0.6619(2) 0.59870(16) 0.39822(14) 0.0229(5) Uani 1 1 d . . . . .
C4 C 0.6215(2) 0.52025(16) 0.41915(14) 0.0224(5) Uani 1 1 d . . . . .
H4 H 0.646309 0.468420 0.396717 0.027 Uiso 1 1 calc R U . . .
C5 C 0.7539(3) 0.61776(17) 0.33950(15) 0.0273(6) Uani 1 1 d . . . . .
C6 C 0.8585(3) 0.5680(2) 0.32154(19) 0.0445(8) Uani 1 1 d . . . . .
H6 H 0.881548 0.517801 0.347354 0.053 Uiso 1 1 calc R U . . .
C7 C 0.9296(4) 0.5995(2) 0.2598(2) 0.0583(11) Uani 1 1 d . . . . .
H7 H 1.006649 0.573617 0.240812 0.070 Uiso 1 1 calc R U . . .
C8 C 0.8755(4) 0.6699(2) 0.23158(19) 0.0519(10) Uani 1 1 d . . . . .
H8 H 0.908346 0.698409 0.189391 0.062 Uiso 1 1 calc R U . . .
C9 C 0.6307(3) 0.75156(16) 0.44627(15) 0.0282(6) Uani 1 1 d . . . . .
H9A H 0.559680 0.779616 0.474311 0.034 Uiso 1 1 calc R U . . .
H9B H 0.628048 0.773926 0.395247 0.034 Uiso 1 1 calc R U . . .
C10 C 0.7599(3) 0.7742(2) 0.4805(2) 0.0484(9) Uani 1 1 d . . . . .
H10A H 0.832024 0.747491 0.452335 0.058 Uiso 1 1 calc R U . . .
H10B H 0.763661 0.752509 0.531737 0.058 Uiso 1 1 calc R U . . .
C11 C 0.7783(4) 0.8705(2) 0.4809(2) 0.0562(10) Uani 1 1 d . . . . .
H11A H 0.776421 0.890756 0.429218 0.067 Uiso 1 1 calc R U . . .
H11B H 0.702465 0.896225 0.506561 0.067 Uiso 1 1 calc R U . . .
C12 C 0.8995(6) 0.9009(3) 0.5160(3) 0.0879(17) Uani 1 1 d . . . . .
H12A H 0.903646 0.880648 0.567070 0.132 Uiso 1 1 calc R U . . .
H12B H 0.900244 0.962890 0.515660 0.132 Uiso 1 1 calc R U . . .
H12C H 0.975703 0.879715 0.488767 0.132 Uiso 1 1 calc R U . . .
C13 C 0.8576(3) 0.44721(19) 0.54966(16) 0.0324(6) Uani 1 1 d . . . . .
H13 H 0.911541 0.452407 0.507270 0.039 Uiso 1 1 calc R U . . .
C14 C 0.8285(3) 0.51890(19) 0.59096(16) 0.0320(6) Uani 1 1 d . . . . .
H14 H 0.863257 0.572233 0.576894 0.038 Uiso 1 1 calc R U . . .
C15 C 0.7486(3) 0.51260(19) 0.65286(15) 0.0302(6) Uani 1 1 d . . . . .
C16 C 0.6971(3) 0.4339(2) 0.67142(16) 0.0329(6) Uani 1 1 d . . . . .
H16 H 0.640432 0.428944 0.712697 0.039 Uiso 1 1 calc R U . . .
C17 C 0.7278(3) 0.36276(19) 0.63022(15) 0.0320(6) Uani 1 1 d . . . . .
H17 H 0.692593 0.309436 0.643954 0.038 Uiso 1 1 calc R U . . .
C18 C 0.8094(3) 0.36849(18) 0.56907(14) 0.0267(6) Uani 1 1 d . . . . .
C19 C 0.8444(3) 0.29106(18) 0.52367(15) 0.0300(6) Uani 1 1 d . . . . .
H19A H 0.940761 0.281995 0.525393 0.036 Uiso 1 1 calc R U . . .
H19B H 0.801282 0.240591 0.544978 0.036 Uiso 1 1 calc R U . . .
C20 C 0.8845(3) 0.30405(17) 0.38934(15) 0.0274(6) Uani 1 1 d . . . . .
C21 C 0.8239(3) 0.32914(17) 0.31679(15) 0.0275(6) Uani 1 1 d . . . . .
C22 C 0.9064(3) 0.3552(2) 0.26018(17) 0.0380(7) Uani 1 1 d . . . . .
H22 H 0.999057 0.349589 0.265549 0.046 Uiso 1 1 calc R U . . .
C23 C 0.8538(3) 0.3896(2) 0.19569(18) 0.0463(8) Uani 1 1 d . . . . .
H23 H 0.910538 0.406179 0.156795 0.056 Uiso 1 1 calc R U . . .
C24 C 0.7191(3) 0.3995(2) 0.18813(16) 0.0382(7) Uani 1 1 d . . . . .
H24 H 0.683842 0.425119 0.144864 0.046 Uiso 1 1 calc R U . . .
C25 C 0.6354(3) 0.37244(17) 0.24329(15) 0.0285(6) Uani 1 1 d . . . . .
C26 C 0.6881(3) 0.33468(16) 0.30616(14) 0.0255(6) Uani 1 1 d . . . . .
H26 H 0.630644 0.312290 0.342444 0.031 Uiso 1 1 calc R U . . .
C27 C 0.4903(3) 0.38936(17) 0.23525(15) 0.0289(6) Uani 1 1 d . . . . .
C28 C 0.2801(3) 0.4099(2) 0.30129(17) 0.0346(7) Uani 1 1 d . . . . .
H28A H 0.232751 0.360907 0.322434 0.042 Uiso 1 1 calc R U . . .
H28B H 0.246339 0.418891 0.250523 0.042 Uiso 1 1 calc R U . . .

loop_
_atom_site_aniso_label
_atom_site_aniso_U_11
_atom_site_aniso_U_22
_atom_site_aniso_U_33
_atom_site_aniso_U_23
_atom_site_aniso_U_13
_atom_site_aniso_U_12
Cl1S 0.0366(4) 0.0523(5) 0.0596(5) -0.0119(4) 0.0084(4) -0.0042(4)
Cl2S 0.0635(5) 0.0406(4) 0.0322(4) -0.0053(3) -0.0012(4) 0.0066(4)
Cl3S 0.0451(5) 0.0497(5) 0.0426(4) 0.0043(4) -0.0022(3) 0.0133(4)
S1 0.0518(5) 0.0356(4) 0.0356(4) 0.0114(3) 0.0130(3) -0.0016(3)
O1 0.0287(10) 0.0240(9) 0.0267(9) -0.0023(8) 0.0061(8) 0.0024(8)
O2 0.0243(10) 0.0409(12) 0.0352(11) -0.0033(9) 0.0020(8) 0.0076(9)
O3 0.0450(12) 0.0302(11) 0.0298(10) -0.0005(8) -0.0094(9) 0.0043(9)
N1 0.0260(11) 0.0198(11) 0.0232(11) 0.0017(8) 0.0041(9) -0.0007(9)
N2 0.0261(12) 0.0319(13) 0.0239(11) -0.0020(9) 0.0023(9) 0.0071(10)
N3 0.0297(13) 0.0379(14) 0.0276(12) -0.0081(10) -0.0047(10) 0.0081(10)
C1 0.0217(12) 0.0229(13) 0.0213(12) 0.0009(10) 0.0006(10) -0.0002(10)
C1S 0.0366(16) 0.0298(15) 0.0323(15) -0.0046(12) -0.0004(12) 0.0020(12)
C2 0.0215(12) 0.0229(13) 0.0224(12) 0.0010(10) 0.0001(10) 0.0003(10)
C3 0.0222(12) 0.0225(13) 0.0241(13) 0.0004(10) 0.0016(10) 0.0015(10)
C4 0.0235(12) 0.0219(13) 0.0219(12) -0.0004(10) 0.0038(10) 0.0002(10)
C5 0.0302(14) 0.0251(13) 0.0268(13) 0.0003(11) 0.0069(11) -0.0048(11)
C6 0.0469(19) 0.0377(17) 0.0492(19) 0.0082(15) 0.0238(15) 0.0069(14)
C7 0.056(2) 0.052(2) 0.067(3) 0.0023(19) 0.039(2) 0.0028(18)
C8 0.072(2) 0.045(2) 0.0394(18) -0.0009(15) 0.0298(17) -0.0196(18)
C9 0.0329(14) 0.0192(13) 0.0326(14) 0.0026(11) 0.0040(11) 0.0013(11)
C10 0.046(2) 0.0318(17) 0.067(2) -0.0027(16) -0.0165(17) -0.0063(14)
C11 0.056(2) 0.0363(19) 0.076(3) -0.0080(18) 0.000(2) -0.0112(16)
C12 0.097(4) 0.048(3) 0.117(4) 0.007(3) -0.046(3) -0.018(2)
C13 0.0306(14) 0.0359(16) 0.0308(15) -0.0013(12) 0.0067(12) 0.0004(12)
C14 0.0293(14) 0.0298(15) 0.0369(15) -0.0020(12) 0.0005(12) 0.0008(12)
C15 0.0265(14) 0.0345(15) 0.0296(14) -0.0068(12) -0.0054(11) 0.0052(12)
C16 0.0356(15) 0.0387(16) 0.0244(14) -0.0032(12) 0.0029(11) 0.0023(13)
C17 0.0361(15) 0.0303(15) 0.0297(14) 0.0010(12) 0.0034(12) 0.0006(12)
C18 0.0258(13) 0.0300(14) 0.0242(13) -0.0016(11) -0.0032(10) 0.0051(11)
C19 0.0312(14) 0.0316(15) 0.0272(14) -0.0004(11) -0.0010(11) 0.0056(12)
C20 0.0296(14) 0.0230(13) 0.0297(14) -0.0042(11) 0.0006(11) 0.0031(11)
C21 0.0304(14) 0.0256(14) 0.0265(13) -0.0042(11) 0.0035(11) 0.0018(11)
C22 0.0311(15) 0.0496(19) 0.0335(16) -0.0014(14) 0.0073(12) 0.0015(14)
C23 0.0454(19) 0.063(2) 0.0302(16) 0.0071(15) 0.0094(14) -0.0015(16)
C24 0.0435(17) 0.0458(18) 0.0252(14) 0.0037(13) 0.0011(13) -0.0001(14)
C25 0.0354(15) 0.0257(14) 0.0242(13) -0.0066(11) -0.0005(11) 0.0029(11)
C26 0.0294(14) 0.0226(13) 0.0245(13) -0.0038(10) 0.0042(11) 0.0031(11)
C27 0.0382(15) 0.0212(13) 0.0273(14) -0.0040(11) -0.0050(12) 0.0024(11)
C28 0.0285(14) 0.0381(16) 0.0370(16) -0.0118(13) -0.0063(12) 0.0064(12)

loop_
_atom_type_symbol
_atom_type_description
_atom_type_scat_dispersion_real
_atom_type_scat_dispersion_imag
_atom_type_scat_source
C C 0.0033 0.0016 'International Tables Vol C Tables 4.2.6.8 and 6.1.1.4'
H H 0.0000 0.0000 'International Tables Vol C Tables 4.2.6.8 and 6.1.1.4'
Cl Cl 0.1484 0.1585 'International Tables Vol C Tables 4.2.6.8 and 6.1.1.4'
N N 0.0061 0.0033 'International Tables Vol C Tables 4.2.6.8 and 6.1.1.4'
O O 0.0106 0.0060 'International Tables Vol C Tables 4.2.6.8 and 6.1.1.4'
S S 0.1246 0.1234 'International Tables Vol C Tables 4.2.6.8 and 6.1.1.4'

loop_
_geom_angle_atom_site_label_1
_geom_angle_atom_site_label_2
_geom_angle_atom_site_label_3
_geom_angle
_geom_angle_site_symmetry_1
_geom_angle_site_symmetry_3
_geom_angle_publ_flag
C8 S1 C5 91.68(16) . . ?
C2 N1 C3 109.2(2) . . ?
C2 N1 C9 121.7(2) . . ?
C3 N1 C9 128.4(2) . . ?
C19 N2 H2 117(2) . . ?
C20 N2 H2 117(2) . . ?
C20 N2 C19 124.2(2) . . ?
C27 N3 H3 121(2) . . ?
C27 N3 C28 123.8(3) . . ?
C28 N3 H3 115(2) . . ?
C1 C1 C2 123.3(3) 3_666 . ?
C1 C1 C4 131.0(3) 3_666 . ?
C4 C1 C2 105.8(2) . . ?
Cl1S C1S Cl2S 110.13(16) . . ?
Cl1S C1S Cl3S 110.81(17) . . ?
Cl1S C1S H1S 108.5 . . ?
Cl2S C1S H1S 108.5 . . ?
Cl3S C1S Cl2S 110.32(16) . . ?
Cl3S C1S H1S 108.5 . . ?
O1 C2 N1 124.8(2) . . ?
O1 C2 C1 128.4(2) . . ?
N1 C2 C1 106.8(2) . . ?
N1 C3 C5 123.9(2) . . ?
C4 C3 N1 109.9(2) . . ?
C4 C3 C5 126.1(2) . . ?
C1 C4 H4 125.9 . . ?
C3 C4 C1 108.2(2) . . ?
C3 C4 H4 125.9 . . ?
C3 C5 S1 124.9(2) . . ?
C6 C5 S1 110.9(2) . . ?
C6 C5 C3 124.1(3) . . ?
C5 C6 H6 123.7 . . ?
C5 C6 C7 112.6(3) . . ?
C7 C6 H6 123.7 . . ?
C6 C7 H7 123.8 . . ?
C8 C7 C6 112.4(3) . . ?
C8 C7 H7 123.8 . . ?
S1 C8 H8 123.8 . . ?
C7 C8 S1 112.4(2) . . ?
C7 C8 H8 123.8 . . ?
N1 C9 H9A 108.7 . . ?
N1 C9 H9B 108.7 . . ?
N1 C9 C10 114.0(2) . . ?
H9A C9 H9B 107.6 . . ?
C10 C9 H9A 108.7 . . ?
C10 C9 H9B 108.7 . . ?
C9 C10 H10A 109.6 . . ?
C9 C10 H10B 109.6 . . ?
C9 C10 C11 110.3(3) . . ?
H10A C10 H10B 108.1 . . ?
C11 C10 H10A 109.6 . . ?
C11 C10 H10B 109.6 . . ?
C10 C11 H11A 108.4 . . ?
C10 C11 H11B 108.4 . . ?
H11A C11 H11B 107.5 . . ?
C12 C11 C10 115.5(4) . . ?
C12 C11 H11A 108.4 . . ?
C12 C11 H11B 108.4 . . ?
C11 C12 H12A 109.5 . . ?
C11 C12 H12B 109.5 . . ?
C11 C12 H12C 109.5 . . ?
H12A C12 H12B 109.5 . . ?
H12A C12 H12C 109.5 . . ?
H12B C12 H12C 109.5 . . ?
C14 C13 H13 119.3 . . ?
C18 C13 H13 119.3 . . ?
C18 C13 C14 121.4(3) . . ?
C13 C14 H14 120.0 . . ?
C13 C14 C15 120.1(3) . . ?
C15 C14 H14 120.0 . . ?
C14 C15 C28 120.0(3) . 3_666 ?
C16 C15 C14 118.7(3) . . ?
C16 C15 C28 121.3(3) . 3_666 ?
C15 C16 H16 119.7 . . ?
C17 C16 C15 120.7(3) . . ?
C17 C16 H16 119.7 . . ?
C16 C17 H17 119.6 . . ?
C16 C17 C18 120.8(3) . . ?
C18 C17 H17 119.6 . . ?
C13 C18 C17 118.3(3) . . ?
C13 C18 C19 120.3(2) . . ?
C17 C18 C19 121.4(3) . . ?
N2 C19 C18 110.6(2) . . ?
N2 C19 H19A 109.5 . . ?
N2 C19 H19B 109.5 . . ?
C18 C19 H19A 109.5 . . ?
C18 C19 H19B 109.5 . . ?
H19A C19 H19B 108.1 . . ?
O2 C20 N2 122.9(3) . . ?
O2 C20 C21 121.1(3) . . ?
N2 C20 C21 115.9(2) . . ?
C22 C21 C20 118.6(3) . . ?
C22 C21 C26 118.6(3) . . ?
C26 C21 C20 122.5(2) . . ?
C21 C22 H22 119.8 . . ?
C21 C22 C23 120.3(3) . . ?
C23 C22 H22 119.8 . . ?
C22 C23 H23 119.9 . . ?
C24 C23 C22 120.1(3) . . ?
C24 C23 H23 119.9 . . ?
C23 C24 H24 119.8 . . ?
C23 C24 C25 120.3(3) . . ?
C25 C24 H24 119.8 . . ?
C24 C25 C26 119.3(3) . . ?
C24 C25 C27 118.7(3) . . ?
C26 C25 C27 121.9(3) . . ?
C21 C26 H26 119.5 . . ?
C25 C26 C21 121.0(3) . . ?
C25 C26 H26 119.5 . . ?
O3 C27 N3 122.9(3) . . ?
O3 C27 C25 120.9(3) . . ?
N3 C27 C25 116.2(2) . . ?
N3 C28 C15 112.7(2) . 3_666 ?
N3 C28 H28A 109.1 . . ?
N3 C28 H28B 109.1 . . ?
C15 C28 H28A 109.1 3_666 . ?
C15 C28 H28B 109.1 3_666 . ?
H28A C28 H28B 107.8 . . ?

loop_
_geom_bond_atom_site_label_1
_geom_bond_atom_site_label_2
_geom_bond_distance
_geom_bond_site_symmetry_2
_geom_bond_publ_flag
Cl1S C1S 1.757(3) . ?
Cl2S C1S 1.765(3) . ?
Cl3S C1S 1.761(3) . ?
S1 C5 1.722(3) . ?
S1 C8 1.708(4) . ?
O1 C2 1.236(3) . ?
O2 C20 1.233(3) . ?
O3 C27 1.234(3) . ?
N1 C2 1.365(3) . ?
N1 C3 1.411(3) . ?
N1 C9 1.467(3) . ?
N2 H2 0.85(4) . ?
N2 C19 1.454(3) . ?
N2 C20 1.351(4) . ?
N3 H3 0.88(4) . ?
N3 C27 1.344(4) . ?
N3 C28 1.462(4) . ?
C1 C1 1.368(5) 3_666 ?
C1 C2 1.485(4) . ?
C1 C4 1.429(3) . ?
C1S H1S 1.0000 . ?
C3 C4 1.362(4) . ?
C3 C5 1.452(4) . ?
C4 H4 0.9500 . ?
C5 C6 1.364(4) . ?
C6 H6 0.9500 . ?
C6 C7 1.425(5) . ?
C7 H7 0.9500 . ?
C7 C8 1.341(6) . ?
C8 H8 0.9500 . ?
C9 H9A 0.9900 . ?
C9 H9B 0.9900 . ?
C9 C10 1.492(4) . ?
C10 H10A 0.9900 . ?
C10 H10B 0.9900 . ?
C10 C11 1.535(5) . ?
C11 H11A 0.9900 . ?
C11 H11B 0.9900 . ?
C11 C12 1.463(6) . ?
C12 H12A 0.9800 . ?
C12 H12B 0.9800 . ?
C12 H12C 0.9800 . ?
C13 H13 0.9500 . ?
C13 C14 1.391(4) . ?
C13 C18 1.384(4) . ?
C14 H14 0.9500 . ?
C14 C15 1.392(4) . ?
C15 C16 1.392(4) . ?
C15 C28 1.511(4) 3_666 ?
C16 H16 0.9500 . ?
C16 C17 1.388(4) . ?
C17 H17 0.9500 . ?
C17 C18 1.391(4) . ?
C18 C19 1.519(4) . ?
C19 H19A 0.9900 . ?
C19 H19B 0.9900 . ?
C20 C21 1.501(4) . ?
C21 C22 1.391(4) . ?
C21 C26 1.395(4) . ?
C22 H22 0.9500 . ?
C22 C23 1.392(5) . ?
C23 H23 0.9500 . ?
C23 C24 1.384(5) . ?
C24 H24 0.9500 . ?
C24 C25 1.384(4) . ?
C25 C26 1.390(4) . ?
C25 C27 1.503(4) . ?
C26 H26 0.9500 . ?
C28 H28A 0.9900 . ?
C28 H28B 0.9900 . ?

loop_
_geom_hbond_atom_site_label_D
_geom_hbond_atom_site_label_H
_geom_hbond_atom_site_label_A
_geom_hbond_distance_DH
_geom_hbond_distance_HA
_geom_hbond_distance_DA
_geom_hbond_angle_DHA
_geom_hbond_site_symmetry_A
_geom_hbond_publ_flag
N2 H2 O1 0.85(4) 2.10(4) 2.918(3) 164(3) 3_666 yes
N3 H3 O1 0.88(4) 2.16(4) 3.039(3) 171(3) 3_666 yes
C1S H1S O3 1.00 2.12 3.027(4) 150.4 2_645 yes

loop_
_geom_torsion_atom_site_label_1
_geom_torsion_atom_site_label_2
_geom_torsion_atom_site_label_3
_geom_torsion_atom_site_label_4
_geom_torsion
_geom_torsion_site_symmetry_1
_geom_torsion_site_symmetry_2
_geom_torsion_site_symmetry_3
_geom_torsion_site_symmetry_4
_geom_torsion_publ_flag
S1 C5 C6 C7 0.9(4) . . . . ?
O2 C20 C21 C22 -13.4(4) . . . . ?
O2 C20 C21 C26 172.6(3) . . . . ?
N1 C3 C4 C1 -0.3(3) . . . . ?
N1 C3 C5 S1 -40.2(4) . . . . ?
N1 C3 C5 C6 143.7(3) . . . . ?
N1 C9 C10 C11 -179.6(3) . . . . ?
N2 C20 C21 C22 162.6(3) . . . . ?
N2 C20 C21 C26 -11.4(4) . . . . ?
C1 C1 C2 O1 7.1(5) 3_666 . . . ?
C1 C1 C2 N1 -174.8(3) 3_666 . . . ?
C1 C1 C4 C3 176.6(3) 3_666 . . . ?
C2 N1 C3 C4 3.1(3) . . . . ?
C2 N1 C3 C5 -174.9(2) . . . . ?
C2 N1 C9 C10 95.8(3) . . . . ?
C2 C1 C4 C3 -2.3(3) . . . . ?
C3 N1 C2 O1 173.7(2) . . . . ?
C3 N1 C2 C1 -4.4(3) . . . . ?
C3 N1 C9 C10 -73.0(4) . . . . ?
C3 C5 C6 C7 177.5(3) . . . . ?
C4 C1 C2 O1 -173.9(3) . . . . ?
C4 C1 C2 N1 4.2(3) . . . . ?
C4 C3 C5 S1 142.1(2) . . . . ?
C4 C3 C5 C6 -34.1(5) . . . . ?
C5 S1 C8 C7 -1.3(3) . . . . ?
C5 C3 C4 C1 177.7(2) . . . . ?
C5 C6 C7 C8 -1.9(5) . . . . ?
C6 C7 C8 S1 2.0(5) . . . . ?
C8 S1 C5 C3 -176.4(3) . . . . ?
C8 S1 C5 C6 0.2(3) . . . . ?
C9 N1 C2 O1 2.9(4) . . . . ?
C9 N1 C2 C1 -175.2(2) . . . . ?
C9 N1 C3 C4 173.1(2) . . . . ?
C9 N1 C3 C5 -4.9(4) . . . . ?
C9 C10 C11 C12 177.6(4) . . . . ?
C13 C14 C15 C16 -1.1(4) . . . . ?
C13 C14 C15 C28 178.5(3) . . . 3_666 ?
C13 C18 C19 N2 -58.7(3) . . . . ?
C14 C13 C18 C17 1.7(4) . . . . ?
C14 C13 C18 C19 -179.1(3) . . . . ?
C14 C15 C16 C17 1.8(4) . . . . ?
C15 C16 C17 C18 -0.7(4) . . . . ?
C16 C17 C18 C13 -1.0(4) . . . . ?
C16 C17 C18 C19 179.7(3) . . . . ?
C17 C18 C19 N2 120.5(3) . . . . ?
C18 C13 C14 C15 -0.6(4) . . . . ?
C19 N2 C20 O2 5.3(4) . . . . ?
C19 N2 C20 C21 -170.6(2) . . . . ?
C20 N2 C19 C18 116.9(3) . . . . ?
C20 C21 C22 C23 -171.4(3) . . . . ?
C20 C21 C26 C25 168.2(2) . . . . ?
C21 C22 C23 C24 1.3(5) . . . . ?
C22 C21 C26 C25 -5.8(4) . . . . ?
C22 C23 C24 C25 -2.6(5) . . . . ?
C23 C24 C25 C26 -0.4(5) . . . . ?
C23 C24 C25 C27 176.1(3) . . . . ?
C24 C25 C26 C21 4.6(4) . . . . ?
C24 C25 C27 O3 21.0(4) . . . . ?
C24 C25 C27 N3 -157.1(3) . . . . ?
C26 C21 C22 C23 2.8(5) . . . . ?
C26 C25 C27 O3 -162.6(3) . . . . ?
C26 C25 C27 N3 19.3(4) . . . . ?
C27 N3 C28 C15 -118.3(3) . . . 3_666 ?
C27 C25 C26 C21 -171.8(2) . . . . ?
C28 N3 C27 O3 -1.3(4) . . . . ?
C28 N3 C27 C25 176.8(3) . . . . ?
C28 C15 C16 C17 -177.9(3) 3_666 . . . ?
